data_2234162
loop_
_publ_author_name
'Muto, Toyokazu'
'Sasagawa, Kosuke'
'Okamoto, Akiko'
'Oike, Hideaki'
'Yonezawa, Noriyuki'

_publ_section_title
;
 (3,5-Dimethylphenyl)[8-(3,5-dimethylbenzoyl)-2,7-dimethoxynaphthalen-1-yl]methanone
;
_journal_coeditor_code FB2243
_journal_issue 4
_journal_name_full 'Acta Crystallographica Section E'
_journal_page_first o1200
_journal_paper_doi 10.1107/S1600536812012202
_journal_volume 68
_journal_year 2012
_chemical_formula_moiety 'C30 H28 O4'
_chemical_formula_sum 'C30 H28 O4'
_chemical_formula_weight 452.52
_chemical_melting_point_gt 576
_chemical_melting_point_lt 580
_chemical_name_common
;
1,8-Bis(3,5-dimethylbenzoyl)-2,7-dimethoxynaphthalene
;
_chemical_name_systematic
;
(3,5-Dimethylphenyl)[8-(3,5-dimethylbenzoyl)-
2,7-dimethoxynaphthalen-1-yl]methanone
;
_space_group_IT_number 14
_symmetry_cell_setting monoclinic
_symmetry_space_group_name_Hall '-P 2ybc'
_symmetry_space_group_name_H-M 'P 1 21/c 1'
_atom_sites_solution_hydrogens difmap
_atom_sites_solution_primary direct
_atom_sites_solution_secondary difmap
_audit_creation_method SHELXL-97
_cell_angle_alpha 90.00
_cell_angle_beta 110.69
_cell_angle_gamma 90.00
_cell_formula_units_Z 4
_cell_length_a 19.4659(3)
_cell_length_b 8.27808(10)
_cell_length_c 15.8244(2)
_cell_measurement_reflns_used 38875
_cell_measurement_temperature 193(2)
_cell_measurement_theta_max 68.23
_cell_measurement_theta_min 2.98
_cell_volume 2385.49(6)
_computing_cell_refinement '<i>PROCESS-AUTO</i> (Rigaku, 1998)'
_computing_data_collection '<i>PROCESS-AUTO</i> (Rigaku, 1998)'
_computing_data_reduction 'CrystalStructure (Rigaku/MSC, 2004)'
_computing_molecular_graphics '<i>ORTEPIII</i> (Burnett & Johnson, 1996)'
_computing_publication_material '<i>SHELXL97</i> (Sheldrick, 2008)'
_computing_structure_refinement '<i>SHELXL97</i> (Sheldrick, 2008)'
_computing_structure_solution '<i>SIR2004</i> (Burla <i>et al.</i> , 2005)'
_diffrn_ambient_temperature 193(2)
_diffrn_detector_area_resol_mean 10.000
_diffrn_measured_fraction_theta_full 1.000
_diffrn_measured_fraction_theta_max 1.000
_diffrn_measurement_device_type 'Rigaku R-AXIS RAPID'
_diffrn_measurement_method '\w scans'
_diffrn_radiation_monochromator graphite
_diffrn_radiation_source 'rotating anode'
_diffrn_radiation_type CuK\a
_diffrn_radiation_wavelength 1.54187
_diffrn_reflns_av_R_equivalents 0.0317
_diffrn_reflns_av_sigmaI/netI 0.0114
_diffrn_reflns_limit_h_max 23
_diffrn_reflns_limit_h_min -23
_diffrn_reflns_limit_k_max 9
_diffrn_reflns_limit_k_min -9
_diffrn_reflns_limit_l_max 19
_diffrn_reflns_limit_l_min -19
_diffrn_reflns_number 43008
_diffrn_reflns_theta_full 68.24
_diffrn_reflns_theta_max 68.24
_diffrn_reflns_theta_min 4.86
_exptl_absorpt_coefficient_mu 0.659
_exptl_absorpt_correction_T_max 0.9370
_exptl_absorpt_correction_T_min 0.7340
_exptl_absorpt_correction_type numerical
_exptl_absorpt_process_details
;
(NUMABS; Higashi, 1999)
;
_exptl_crystal_colour colorless
_exptl_crystal_density_diffrn 1.260
_exptl_crystal_density_method 'not measured'
_exptl_crystal_description platelet
_exptl_crystal_F_000 960
_exptl_crystal_size_max 0.50
_exptl_crystal_size_mid 0.20
_exptl_crystal_size_min 0.10
_refine_diff_density_max 0.224
_refine_diff_density_min -0.162
_refine_ls_extinction_coef 0.0036(3)
_refine_ls_extinction_expression Fc^*^=kFc[1+0.001xFc^2^\l^3^/sin(2\q)]^-1/4^
_refine_ls_extinction_method '<i>SHELXL97</i> (Sheldrick, 2008)'
_refine_ls_goodness_of_fit_ref 1.079
_refine_ls_hydrogen_treatment constr
_refine_ls_matrix_type full
_refine_ls_number_constraints 106
_refine_ls_number_parameters 314
_refine_ls_number_reflns 4360
_refine_ls_number_restraints 0
_refine_ls_restrained_S_all 1.079
_refine_ls_R_factor_all 0.0419
_refine_ls_R_factor_gt 0.0384
_refine_ls_shift/su_max 0.000
_refine_ls_shift/su_mean 0.000
_refine_ls_structure_factor_coef Fsqd
_refine_ls_weighting_details 'calc w=1/[\s^2^(Fo^2^)+(0.0691P)^2^+0.4917P] where P=(Fo^2^+2Fc^2^)/3'
_refine_ls_weighting_scheme calc
_refine_ls_wR_factor_gt 0.1142
_refine_ls_wR_factor_ref 0.1176
_reflns_number_gt 3884
_reflns_number_total 4360
_reflns_threshold_expression I>2sigma(I)
_cod_data_source_file fb2243.cif
_cod_data_source_block I
_cod_original_cell_volume 2385.46(6)
_cod_original_sg_symbol_H-M 'P 21/c'
_cod_database_code 2234162
_cod_database_fobs_code 2234162

loop_
_symmetry_equiv_pos_site_id
_symmetry_equiv_pos_as_xyz
1 +X,+Y,+Z
2 -X,1/2+Y,1/2-Z
3 -X,-Y,-Z
4 +X,1/2-Y,1/2+Z

loop_
_atom_site_type_symbol
_atom_site_label
_atom_site_fract_x
_atom_site_fract_y
_atom_site_fract_z
_atom_site_U_iso_or_equiv
_atom_site_adp_type
_atom_site_calc_flag
_atom_site_refinement_flags
_atom_site_occupancy
_atom_site_symmetry_multiplicity
O O1 0.22734(5) 0.71254(11) 0.66111(6) 0.0394(2) Uani d . 1 4
O O2 0.28061(5) 0.99466(12) 0.81457(6) 0.0453(3) Uani d . 1 4
O O3 0.35203(6) 0.73717(13) 0.54561(7) 0.0537(3) Uani d . 1 4
O O4 0.15557(6) 1.27961(12) 0.73319(8) 0.0523(3) Uani d . 1 4
C C1 0.28767(6) 0.91046(15) 0.60689(8) 0.0338(3) Uani d . 1 4
C C2 0.31864(7) 0.88289(17) 0.54171(9) 0.0410(3) Uani d . 1 4
C C3 0.31234(8) 0.9973(2) 0.47309(9) 0.0497(4) Uani d . 1 4
H H3 0.3334 0.9761 0.4284 0.060 Uiso calc R 1 4
C C4 0.27599(8) 1.1377(2) 0.47163(9) 0.0493(4) Uani d . 1 4
H H4 0.2717 1.2140 0.4252 0.059 Uiso calc R 1 4
C C5 0.24450(7) 1.17353(17) 0.53693(9) 0.0410(3) Uani d . 1 4
C C6 0.20817(8) 1.32174(18) 0.53500(10) 0.0482(4) Uani d . 1 4
H H6 0.2054 1.3975 0.4888 0.058 Uiso calc R 1 4
C C7 0.17710(8) 1.35995(17) 0.59644(10) 0.0473(4) Uani d . 1 4
H H7 0.1527 1.4604 0.5932 0.057 Uiso calc R 1 4
C C8 0.18160(7) 1.24812(16) 0.66535(10) 0.0412(3) Uani d . 1 4
C C9 0.21571(6) 1.09969(15) 0.67024(9) 0.0343(3) Uani d . 1 4
C C10 0.24920(6) 1.05758(15) 0.60622(8) 0.0340(3) Uani d . 1 4
C C11 0.28661(7) 0.77005(14) 0.66698(8) 0.0319(3) Uani d . 1 4
C C12 0.35610(7) 0.70057(15) 0.73078(8) 0.0320(3) Uani d . 1 4
C C13 0.41949(7) 0.79286(16) 0.76626(8) 0.0360(3) Uani d . 1 4
H H13 0.4196 0.9018 0.7475 0.043 Uiso calc R 1 4
C C14 0.48268(7) 0.72703(18) 0.82903(9) 0.0407(3) Uani d . 1 4
C C15 0.48139(7) 0.56487(18) 0.85289(9) 0.0425(3) Uani d . 1 4
H H15 0.5246 0.5181 0.8947 0.051 Uiso calc R 1 4
C C16 0.41900(7) 0.46975(17) 0.81758(9) 0.0399(3) Uani d . 1 4
C C17 0.35596(7) 0.53999(16) 0.75728(9) 0.0356(3) Uani d . 1 4
H H17 0.3122 0.4780 0.7338 0.043 Uiso calc R 1 4
C C18 0.22180(7) 1.00106(14) 0.75278(8) 0.0336(3) Uani d . 1 4
C C19 0.15522(6) 0.91939(14) 0.75809(8) 0.0327(3) Uani d . 1 4
C C20 0.15643(7) 0.86210(15) 0.84140(9) 0.0367(3) Uani d . 1 4
H H20 0.1990 0.8777 0.8936 0.044 Uiso calc R 1 4
C C21 0.09618(8) 0.78263(16) 0.84899(9) 0.0411(3) Uani d . 1 4
C C22 0.03586(7) 0.75515(16) 0.77074(10) 0.0412(3) Uani d . 1 4
H H22 -0.0053 0.6990 0.7751 0.049 Uiso calc R 1 4
C C23 0.03382(7) 0.80700(16) 0.68642(9) 0.0392(3) Uani d . 1 4
C C24 0.09358(7) 0.89291(15) 0.68109(9) 0.0352(3) Uani d . 1 4
H H24 0.0923 0.9338 0.6245 0.042 Uiso calc R 1 4
C C25 0.38607(10) 0.7042(2) 0.48124(11) 0.0560(4) Uani d . 1 4
H H25A 0.4240 0.7854 0.4866 0.084 Uiso calc R 1 4
H H25B 0.3491 0.7076 0.4202 0.084 Uiso calc R 1 4
H H25C 0.4086 0.5967 0.4926 0.084 Uiso calc R 1 4
C C26 0.12856(10) 1.43782(19) 0.73930(15) 0.0627(5) Uani d . 1 4
H H26A 0.1665 1.5177 0.7422 0.094 Uiso calc R 1 4
H H26B 0.1159 1.4456 0.7939 0.094 Uiso calc R 1 4
H H26C 0.0847 1.4587 0.6860 0.094 Uiso calc R 1 4
C C27 0.55064(9) 0.8269(2) 0.87241(12) 0.0620(5) Uani d . 1 4
H H27A 0.5428 0.9359 0.8466 0.093 Uiso calc R 1 4
H H27B 0.5922 0.7766 0.8612 0.093 Uiso calc R 1 4
H H27C 0.5612 0.8332 0.9376 0.093 Uiso calc R 1 4
C C28 0.42004(9) 0.29395(19) 0.84383(13) 0.0567(4) Uani d . 1 4
H H28A 0.4598 0.2381 0.8313 0.085 Uiso calc R 1 4
H H28B 0.3730 0.2438 0.8088 0.085 Uiso calc R 1 4
H H28C 0.4281 0.2860 0.9084 0.085 Uiso calc R 1 4
C C29 0.09670(11) 0.7238(2) 0.93949(11) 0.0632(5) Uani d . 1 4
H H29A 0.1082 0.8141 0.9823 0.095 Uiso calc R 1 4
H H29B 0.1340 0.6393 0.9621 0.095 Uiso calc R 1 4
H H29C 0.0483 0.6798 0.9328 0.095 Uiso calc R 1 4
C C30 -0.03058(8) 0.7652(2) 0.60251(11) 0.0543(4) Uani d . 1 4
H H30A -0.0745 0.7500 0.6183 0.081 Uiso calc R 1 4
H H30B -0.0200 0.6652 0.5762 0.081 Uiso calc R 1 4
H H30C -0.0390 0.8531 0.5585 0.081 Uiso calc R 1 4

loop_
_atom_site_aniso_label
_atom_site_aniso_U_11
_atom_site_aniso_U_22
_atom_site_aniso_U_33
_atom_site_aniso_U_12
_atom_site_aniso_U_13
_atom_site_aniso_U_23
O1 0.0349(5) 0.0337(5) 0.0511(5) -0.0012(4) 0.0170(4) 0.0029(4)
O2 0.0366(5) 0.0497(6) 0.0424(5) -0.0041(4) 0.0050(4) 0.0061(4)
O3 0.0734(7) 0.0547(6) 0.0447(6) 0.0092(5) 0.0353(5) 0.0027(5)
O4 0.0599(6) 0.0322(5) 0.0717(7) 0.0075(4) 0.0315(6) 0.0012(5)
C1 0.0322(6) 0.0381(7) 0.0284(6) -0.0039(5) 0.0074(5) 0.0023(5)
C2 0.0418(7) 0.0465(8) 0.0344(7) -0.0034(6) 0.0130(6) 0.0004(6)
C3 0.0536(8) 0.0652(10) 0.0326(7) -0.0090(7) 0.0181(6) 0.0043(6)
C4 0.0515(8) 0.0559(9) 0.0355(7) -0.0080(7) 0.0090(6) 0.0151(6)
C5 0.0367(6) 0.0427(7) 0.0356(7) -0.0083(6) 0.0027(5) 0.0091(6)
C6 0.0469(8) 0.0382(7) 0.0458(8) -0.0065(6) -0.0007(6) 0.0152(6)
C7 0.0423(7) 0.0307(7) 0.0579(9) -0.0005(6) 0.0041(6) 0.0078(6)
C8 0.0343(6) 0.0312(7) 0.0524(8) -0.0025(5) 0.0083(6) 0.0010(6)
C9 0.0292(6) 0.0302(6) 0.0392(7) -0.0033(5) 0.0068(5) 0.0024(5)
C10 0.0300(6) 0.0342(6) 0.0320(6) -0.0060(5) 0.0035(5) 0.0038(5)
C11 0.0349(6) 0.0304(6) 0.0326(6) -0.0009(5) 0.0145(5) -0.0027(5)
C12 0.0350(6) 0.0350(6) 0.0299(6) 0.0021(5) 0.0166(5) 0.0010(5)
C13 0.0396(7) 0.0382(7) 0.0330(6) -0.0018(5) 0.0162(5) 0.0046(5)
C14 0.0371(7) 0.0497(8) 0.0364(7) -0.0026(6) 0.0144(6) 0.0053(6)
C15 0.0362(7) 0.0514(8) 0.0408(7) 0.0080(6) 0.0149(6) 0.0099(6)
C16 0.0412(7) 0.0383(7) 0.0448(7) 0.0071(5) 0.0209(6) 0.0062(6)
C17 0.0366(6) 0.0354(7) 0.0386(7) 0.0014(5) 0.0182(5) 0.0006(5)
C18 0.0352(6) 0.0281(6) 0.0366(6) 0.0010(5) 0.0113(5) -0.0025(5)
C19 0.0352(6) 0.0275(6) 0.0363(6) 0.0029(5) 0.0137(5) -0.0028(5)
C20 0.0419(7) 0.0328(7) 0.0354(6) 0.0007(5) 0.0135(5) -0.0046(5)
C21 0.0493(8) 0.0362(7) 0.0436(7) 0.0007(6) 0.0235(6) -0.0021(6)
C22 0.0386(7) 0.0366(7) 0.0549(8) -0.0009(5) 0.0246(6) -0.0026(6)
C23 0.0332(6) 0.0372(7) 0.0466(7) 0.0021(5) 0.0131(5) -0.0052(6)
C24 0.0352(6) 0.0342(7) 0.0367(6) 0.0033(5) 0.0134(5) -0.0003(5)
C25 0.0661(10) 0.0657(10) 0.0449(8) -0.0039(8) 0.0305(8) -0.0111(7)
C26 0.0634(10) 0.0313(7) 0.1061(14) 0.0047(7) 0.0459(10) 0.0001(8)
C27 0.0479(8) 0.0714(11) 0.0542(9) -0.0144(8) 0.0024(7) 0.0161(8)
C28 0.0537(9) 0.0416(8) 0.0746(11) 0.0102(7) 0.0226(8) 0.0151(7)
C29 0.0749(11) 0.0720(11) 0.0509(9) -0.0124(9) 0.0326(8) 0.0033(8)
C30 0.0383(7) 0.0636(10) 0.0552(9) -0.0076(7) 0.0094(7) -0.0055(7)

loop_
_atom_type_symbol
_atom_type_description
_atom_type_scat_dispersion_real
_atom_type_scat_dispersion_imag
_atom_type_scat_source
C C 0.0181 0.0091 'International Tables Vol C Tables 4.2.6.8 and 6.1.1.4'
H H 0.0000 0.0000 'International Tables Vol C Tables 4.2.6.8 and 6.1.1.4'
O O 0.0492 0.0322 'International Tables Vol C Tables 4.2.6.8 and 6.1.1.4'

loop_
_geom_angle_atom_site_label_1
_geom_angle_atom_site_label_2
_geom_angle_atom_site_label_3
_geom_angle
C2 O3 C25 118.22(12)
C8 O4 C26 118.47(12)
C2 C1 C10 120.01(11)
C2 C1 C11 116.72(11)
C10 C1 C11 122.59(11)
O3 C2 C1 116.02(12)
O3 C2 C3 122.64(13)
C1 C2 C3 121.28(13)
C4 C3 C2 119.38(13)
C4 C3 H3 120.3
C2 C3 H3 120.3
C3 C4 C5 121.87(13)
C3 C4 H4 119.1
C5 C4 H4 119.1
C4 C5 C6 120.83(13)
C4 C5 C10 119.56(13)
C6 C5 C10 119.61(13)
C7 C6 C5 122.42(13)
C7 C6 H6 118.8
C5 C6 H6 118.8
C6 C7 C8 118.79(13)
C6 C7 H7 120.6
C8 C7 H7 120.6
O4 C8 C9 115.42(12)
O4 C8 C7 122.99(13)
C9 C8 C7 121.55(14)
C8 C9 C10 120.43(12)
C8 C9 C18 114.69(12)
C10 C9 C18 124.47(11)
C1 C10 C9 124.93(11)
C1 C10 C5 117.89(12)
C9 C10 C5 117.18(12)
O1 C11 C12 120.59(11)
O1 C11 C1 118.44(11)
C12 C11 C1 120.96(10)
C13 C12 C17 119.89(12)
C13 C12 C11 121.74(11)
C17 C12 C11 118.34(11)
C12 C13 C14 120.54(12)
C12 C13 H13 119.7
C14 C13 H13 119.7
C13 C14 C15 118.28(12)
C13 C14 C27 121.61(13)
C15 C14 C27 120.10(13)
C16 C15 C14 122.20(12)
C16 C15 H15 118.9
C14 C15 H15 118.9
C17 C16 C15 118.31(12)
C17 C16 C28 120.99(13)
C15 C16 C28 120.70(13)
C16 C17 C12 120.73(12)
C16 C17 H17 119.6
C12 C17 H17 119.6
O2 C18 C19 121.69(12)
O2 C18 C9 118.91(11)
C19 C18 C9 119.36(10)
C24 C19 C20 119.70(12)
C24 C19 C18 121.32(11)
C20 C19 C18 118.91(11)
C21 C20 C19 120.76(12)
C21 C20 H20 119.6
C19 C20 H20 119.6
C20 C21 C22 118.30(12)
C20 C21 C29 120.87(14)
C22 C21 C29 120.81(13)
C23 C22 C21 122.22(12)
C23 C22 H22 118.9
C21 C22 H22 118.9
C22 C23 C24 118.40(12)
C22 C23 C30 120.47(13)
C24 C23 C30 121.08(13)
C23 C24 C19 120.52(12)
C23 C24 H24 119.7
C19 C24 H24 119.7
O3 C25 H25A 109.5
O3 C25 H25B 109.5
H25A C25 H25B 109.5
O3 C25 H25C 109.5
H25A C25 H25C 109.5
H25B C25 H25C 109.5
O4 C26 H26A 109.5
O4 C26 H26B 109.5
H26A C26 H26B 109.5
O4 C26 H26C 109.5
H26A C26 H26C 109.5
H26B C26 H26C 109.5
C14 C27 H27A 109.5
C14 C27 H27B 109.5
H27A C27 H27B 109.5
C14 C27 H27C 109.5
H27A C27 H27C 109.5
H27B C27 H27C 109.5
C16 C28 H28A 109.5
C16 C28 H28B 109.5
H28A C28 H28B 109.5
C16 C28 H28C 109.5
H28A C28 H28C 109.5
H28B C28 H28C 109.5
C21 C29 H29A 109.5
C21 C29 H29B 109.5
H29A C29 H29B 109.5
C21 C29 H29C 109.5
H29A C29 H29C 109.5
H29B C29 H29C 109.5
C23 C30 H30A 109.5
C23 C30 H30B 109.5
H30A C30 H30B 109.5
C23 C30 H30C 109.5
H30A C30 H30C 109.5
H30B C30 H30C 109.5

loop_
_geom_bond_atom_site_label_1
_geom_bond_atom_site_label_2
_geom_bond_distance
O1 C11 1.2208(15)
O2 C18 1.2158(15)
O3 C2 1.3613(18)
O3 C25 1.4242(17)
O4 C8 1.3644(18)
O4 C26 1.4272(18)
C1 C2 1.3853(18)
C1 C10 1.4278(18)
C1 C11 1.5065(17)
C2 C3 1.413(2)
C3 C4 1.356(2)
C3 H3 0.9500
C4 C5 1.407(2)
C4 H4 0.9500
C5 C6 1.411(2)
C5 C10 1.4356(18)
C6 C7 1.351(2)
C6 H6 0.9500
C7 C8 1.409(2)
C7 H7 0.9500
C8 C9 1.3857(18)
C9 C10 1.4282(18)
C9 C18 1.5090(18)
C11 C12 1.4882(17)
C12 C13 1.3899(18)
C12 C17 1.3942(18)
C13 C14 1.3904(18)
C13 H13 0.9500
C14 C15 1.397(2)
C14 C27 1.504(2)
C15 C16 1.388(2)
C15 H15 0.9500
C16 C17 1.3881(18)
C16 C28 1.512(2)
C17 H17 0.9500
C18 C19 1.4903(17)
C19 C24 1.3926(17)
C19 C20 1.3935(18)
C20 C21 1.3865(19)
C20 H20 0.9500
C21 C22 1.392(2)
C21 C29 1.509(2)
C22 C23 1.389(2)
C22 H22 0.9500
C23 C24 1.3912(19)
C23 C30 1.5094(19)
C24 H24 0.9500
C25 H25A 0.9800
C25 H25B 0.9800
C25 H25C 0.9800
C26 H26A 0.9800
C26 H26B 0.9800
C26 H26C 0.9800
C27 H27A 0.9800
C27 H27B 0.9800
C27 H27C 0.9800
C28 H28A 0.9800
C28 H28B 0.9800
C28 H28C 0.9800
C29 H29A 0.9800
C29 H29B 0.9800
C29 H29C 0.9800
C30 H30A 0.9800
C30 H30B 0.9800
C30 H30C 0.9800

loop_
_geom_hbond_atom_site_label_D
_geom_hbond_atom_site_label_H
_geom_hbond_atom_site_label_A
_geom_hbond_site_symmetry_A
_geom_hbond_distance_DH
_geom_hbond_distance_HA
_geom_hbond_distance_DA
_geom_hbond_angle_DHA
C7 H7 O1 1_565 0.95 2.55 3.1332(17) 120
C25 H25B O2 4_564 0.98 2.41 3.170(2) 134
C26 H26A O1 1_565 0.98 2.59 3.475(2) 150

loop_
_geom_torsion_atom_site_label_1
_geom_torsion_atom_site_label_2
_geom_torsion_atom_site_label_3
_geom_torsion_atom_site_label_4
_geom_torsion
C25 O3 C2 C1 -178.72(12)
C25 O3 C2 C3 4.3(2)
C10 C1 C2 O3 -177.78(11)
C11 C1 C2 O3 -7.02(17)
C10 C1 C2 C3 -0.73(19)
C11 C1 C2 C3 170.02(12)
O3 C2 C3 C4 177.62(13)
C1 C2 C3 C4 0.8(2)
C2 C3 C4 C5 0.3(2)
C3 C4 C5 C6 178.77(13)
C3 C4 C5 C10 -1.4(2)
C4 C5 C6 C7 179.79(13)
C10 C5 C6 C7 0.0(2)
C5 C6 C7 C8 0.5(2)
C26 O4 C8 C9 171.87(13)
C26 O4 C8 C7 -5.8(2)
C6 C7 C8 O4 176.22(13)
C6 C7 C8 C9 -1.3(2)
O4 C8 C9 C10 -176.03(11)
C7 C8 C9 C10 1.64(19)
O4 C8 C9 C18 -3.02(16)
C7 C8 C9 C18 174.65(12)
C2 C1 C10 C9 -179.42(11)
C11 C1 C10 C9 10.39(18)
C2 C1 C10 C5 -0.37(17)
C11 C1 C10 C5 -170.56(11)
C8 C9 C10 C1 177.91(11)
C18 C9 C10 C1 5.62(19)
C8 C9 C10 C5 -1.15(17)
C18 C9 C10 C5 -173.44(11)
C4 C5 C10 C1 1.42(18)
C6 C5 C10 C1 -178.78(11)
C4 C5 C10 C9 -179.46(11)
C6 C5 C10 C9 0.35(17)
C2 C1 C11 O1 -113.50(13)
C10 C1 C11 O1 56.99(17)
C2 C1 C11 C12 65.29(15)
C10 C1 C11 C12 -124.21(12)
O1 C11 C12 C13 -153.92(12)
C1 C11 C12 C13 27.31(17)
O1 C11 C12 C17 23.92(17)
C1 C11 C12 C17 -154.85(11)
C17 C12 C13 C14 -0.87(18)
C11 C12 C13 C14 176.94(11)
C12 C13 C14 C15 2.17(19)
C12 C13 C14 C27 -176.47(14)
C13 C14 C15 C16 -1.4(2)
C27 C14 C15 C16 177.23(14)
C14 C15 C16 C17 -0.6(2)
C14 C15 C16 C28 178.99(14)
C15 C16 C17 C12 1.98(19)
C28 C16 C17 C12 -177.64(13)
C13 C12 C17 C16 -1.26(18)
C11 C12 C17 C16 -179.14(11)
C8 C9 C18 O2 -102.93(14)
C10 C9 C18 O2 69.75(17)
C8 C9 C18 C19 74.74(14)
C10 C9 C18 C19 -112.58(13)
O2 C18 C19 C24 -164.08(12)
C9 C18 C19 C24 18.31(17)
O2 C18 C19 C20 12.90(18)
C9 C18 C19 C20 -164.70(11)
C24 C19 C20 C21 -1.70(19)
C18 C19 C20 C21 -178.73(11)
C19 C20 C21 C22 2.87(19)
C19 C20 C21 C29 -178.60(14)
C20 C21 C22 C23 -1.1(2)
C29 C21 C22 C23 -179.68(14)
C21 C22 C23 C24 -1.7(2)
C21 C22 C23 C30 175.97(13)
C22 C23 C24 C19 2.93(19)
C30 C23 C24 C19 -174.75(12)
C20 C19 C24 C23 -1.27(18)
C18 C19 C24 C23 175.69(11)

loop_
_cod_related_entry_id
_cod_related_entry_database
_cod_related_entry_code
1 ChemSpider 30657585
